data_4305706
loop_
_publ_author_name
'Jes\'us Rub\'en Berenguer'
'Alvaro D\'iez'
'Julio Fern\'andez'
'Juan Forni\'es'
'Ana Garc\'ia'
'Bel\'en Gil'
'Elena Lalinde'
'M. Teresa Moreno'

_publ_section_title
;
[Pt]2Pb Trinuclear Systems: Impact of the Anionic Platinum Fragment on the
Lead Environment and Photoluminescence
;
_journal_name_full 'Inorganic Chemistry'
_journal_page_first 7703
_journal_page_last 7716
_journal_paper_doi 10.1021/ic8006876
_journal_volume 47
_journal_year 2008
_chemical_formula_sum 'C79 H72 Cl F12 N3 O8 Pb Pt2'
_chemical_formula_weight 2052.22
_chemical_name_common ad165-scalepack
_chemical_name_systematic
;
 ?
;
_space_group_IT_number 14
_symmetry_cell_setting monoclinic
_symmetry_space_group_name_Hall '-P 2yn'
_symmetry_space_group_name_H-M 'P 1 21/n 1'
_atom_sites_solution_hydrogens geom
_atom_sites_solution_primary direct
_atom_sites_solution_secondary difmap
_audit_conform_dict_location ftp://ftp.iucr.org/pub/cif_core.dic
_audit_conform_dict_name cif_core.dic
_audit_conform_dict_version 2.2
_audit_creation_date 2005-11-15T15:17:29-00:00
_audit_creation_method 'WinGX routine CIF_UPDATE'
_cell_angle_alpha 90
_cell_angle_beta 96.9160(10)
_cell_angle_gamma 90
_cell_formula_units_Z 4
_cell_length_a 12.6490(2)
_cell_length_b 18.7170(3)
_cell_length_c 33.6700(6)
_cell_measurement_reflns_used 14080
_cell_measurement_temperature 173.0(10)
_cell_volume 7913.4(2)
_computing_cell_refinement 'HKL Scalepack (Otwinowski & Minor 1997)'
_computing_data_collection 'Collect (Nonius BV, 1997-2000)'
_computing_data_reduction 'HKL Denzo and Scalepack (Otwinowski & Minor 1997)'
_computing_structure_refinement 'SHELXL-97 (Sheldrick, 1997)'
_diffrn_ambient_temperature 173.0(10)
_diffrn_measured_fraction_theta_full 0.968
_diffrn_measured_fraction_theta_max 0.932
_diffrn_measurement_device '95mm CCD camera on \k-goniostat'
_diffrn_measurement_device_type KappaCCD
_diffrn_measurement_method CCD
_diffrn_orient_matrix_type 'by Nonius Collect from scalepack cell'
_diffrn_orient_matrix_UB_11 0.0020953
_diffrn_orient_matrix_UB_12 -0.0192547
_diffrn_orient_matrix_UB_13 0.0277876
_diffrn_orient_matrix_UB_21 0.079466
_diffrn_orient_matrix_UB_22 0.0034773
_diffrn_orient_matrix_UB_23 0.0035056
_diffrn_orient_matrix_UB_31 -0.0047467
_diffrn_orient_matrix_UB_32 0.0497154
_diffrn_orient_matrix_UB_33 0.010517
_diffrn_radiation_monochromator graphite
_diffrn_radiation_type MoK\a
_diffrn_radiation_wavelength 0.71073
_diffrn_reflns_av_R_equivalents 0
_diffrn_reflns_av_unetI/netI 0.1073
_diffrn_reflns_limit_h_max 16
_diffrn_reflns_limit_h_min 0
_diffrn_reflns_limit_k_max 24
_diffrn_reflns_limit_k_min 0
_diffrn_reflns_limit_l_max 44
_diffrn_reflns_limit_l_min -44
_diffrn_reflns_number 17742
_diffrn_reflns_theta_full 25.00
_diffrn_reflns_theta_max 27.96
_diffrn_reflns_theta_min 2.2
_exptl_absorpt_coefficient_mu 5.766
_exptl_absorpt_correction_T_max 0.99
_exptl_absorpt_correction_T_min 0.34
_exptl_absorpt_correction_type multi-scan
_exptl_absorpt_process_details
;
        [c.f. SCALEPACK (Otwinowski & Minor, 1997)]
;
_exptl_crystal_colour yellow
_exptl_crystal_density_diffrn 1.723
_exptl_crystal_density_method 'not measured'
_exptl_crystal_description needle
_exptl_crystal_F_000 3976
_exptl_crystal_size_max 0.3
_exptl_crystal_size_mid 0.05
_exptl_crystal_size_min 0.05
_refine_diff_density_max 1.637
_refine_diff_density_min -1.325
_refine_diff_density_rms 0.173
_refine_ls_extinction_method none
_refine_ls_goodness_of_fit_ref 1.036
_refine_ls_hydrogen_treatment constr
_refine_ls_matrix_type full
_refine_ls_number_parameters 961
_refine_ls_number_reflns 17742
_refine_ls_number_restraints 0
_refine_ls_restrained_S_all 1.036
_refine_ls_R_factor_all 0.1411
_refine_ls_R_factor_gt 0.0697
_refine_ls_shift/su_max 0.002
_refine_ls_shift/su_mean 0
_refine_ls_structure_factor_coef Fsqd
_refine_ls_weighting_details 'calc w=1/[\s^2^(Fo^2^)+(0.0160P)^2^+78.4322P] where P=(Fo^2^+2Fc^2^)/3'
_refine_ls_weighting_scheme calc
_refine_ls_wR_factor_gt 0.1001
_refine_ls_wR_factor_ref 0.1187
_reflns_number_gt 10755
_reflns_number_total 17742
_reflns_threshold_expression >2sigma(I)
_cod_data_source_file ic8006876-file003_3.cif
_cod_data_source_block complex4.CH3OH.3H2O
_cod_depositor_comments
;
The following automatic conversions were performed:
'_symmetry_cell_setting' value 'Monoclinic' changed to 'monoclinic'
according to '/home/saulius/struct/CIF-dictionaries/cif_core.dic'
dictionary named 'cif_core.dic' version 2.4.1 from 2010-06-29.

Automatic conversion script
Id: cif_fix_enum 1527 2010-12-29 10:47:43Z saulius 
;
_cod_original_sg_symbol_H-M 'P 21/n'
_cod_database_code 4305706

loop_
_symmetry_equiv_pos_as_xyz
'x, y, z'
'-x+1/2, y+1/2, -z+1/2'
'-x, -y, -z'
'x-1/2, -y-1/2, z-1/2'

loop_
_atom_site_label
_atom_site_type_symbol
_atom_site_fract_x
_atom_site_fract_y
_atom_site_fract_z
_atom_site_U_iso_or_equiv
_atom_site_adp_type
_atom_site_occupancy
_atom_site_symmetry_multiplicity
_atom_site_calc_flag
_atom_site_refinement_flags
_atom_site_disorder_assembly
_atom_site_disorder_group
Pb1 Pb 0.29061(3) 0.344164(19) 0.833484(12) 0.03674(10) Uani 1 1 d . A .
Pt1 Pt 0.18838(3) 0.227937(18) 0.869420(11) 0.02929(9) Uani 1 1 d . A .
Pt2 Pt 0.48716(3) 0.23138(2) 0.861914(12) 0.03870(11) Uani 1 1 d . . .
N1 N 0.2497(6) 0.1263(4) 0.8638(2) 0.0321(18) Uani 1 1 d . . .
C29 C 0.2382(7) 0.2090(4) 0.9280(3) 0.028(2) Uani 1 1 d . . .
C60A C 0.5275(7) 0.1333(5) 0.8413(3) 0.052(3) Uani 0.5 1 d P A 1
N2A N 0.5510(7) 0.1853(4) 0.9149(3) 0.039(2) Uani 0.5 1 d P A 1
N2B N 0.5275(7) 0.1333(5) 0.8413(3) 0.052(3) Uani 0.5 1 d P A 2
C60B C 0.5510(7) 0.1853(4) 0.9149(3) 0.039(2) Uani 0.5 1 d P A 2
C1 C 0.1467(7) 0.2395(5) 0.8094(3) 0.034(2) Uani 1 1 d . . .
C2 C 0.1238(7) 0.2454(5) 0.7741(3) 0.034(2) Uani 1 1 d . A .
C3 C 0.0830(7) 0.2489(5) 0.7325(3) 0.032(2) Uani 1 1 d . . .
C4 C 0.0608(8) 0.1868(6) 0.7104(3) 0.052(3) Uani 1 1 d . A .
H4 H 0.073 0.1426 0.7227 0.063 Uiso 1 1 calc R . .
C5 C 0.0208(10) 0.1896(6) 0.6702(4) 0.065(3) Uani 1 1 d . . .
H5 H 0.0076 0.1475 0.6558 0.078 Uiso 1 1 calc R A .
C6 C 0.0008(9) 0.2547(6) 0.6518(3) 0.049(3) Uani 1 1 d . A .
C7 C 0.0234(8) 0.3171(6) 0.6732(3) 0.053(3) Uani 1 1 d . . .
H7 H 0.0101 0.3611 0.6608 0.063 Uiso 1 1 calc R A .
C8 C 0.0656(7) 0.3141(5) 0.7131(3) 0.039(2) Uani 1 1 d . A .
H8 H 0.0826 0.3562 0.727 0.047 Uiso 1 1 calc R . .
C9 C -0.0426(13) 0.2594(9) 0.6085(4) 0.081(4) Uani 1 1 d . . .
C10 C 0.1327(8) 0.3219(5) 0.8825(3) 0.037(2) Uani 1 1 d . . .
C11 C 0.1015(7) 0.3806(5) 0.8914(3) 0.038(2) Uani 1 1 d . A .
C12 C 0.0588(8) 0.4462(5) 0.9044(3) 0.043(3) Uani 1 1 d . . .
C13 C -0.0117(10) 0.4449(6) 0.9337(4) 0.069(4) Uani 1 1 d . A .
H13 H -0.0284 0.4016 0.945 0.083 Uiso 1 1 calc R . .
C14 C -0.0563(11) 0.5074(7) 0.9456(4) 0.084(4) Uani 1 1 d . . .
H14 H -0.1044 0.5054 0.9644 0.101 Uiso 1 1 calc R A .
C15 C -0.0316(9) 0.5716(6) 0.9306(4) 0.052(3) Uani 1 1 d . A .
C16 C 0.0387(9) 0.5743(6) 0.9029(4) 0.058(3) Uani 1 1 d . . .
H16 H 0.0564 0.6181 0.8925 0.07 Uiso 1 1 calc R A .
C17 C 0.0838(9) 0.5123(6) 0.8901(4) 0.060(3) Uani 1 1 d . A .
H17 H 0.1321 0.5154 0.8714 0.071 Uiso 1 1 calc R . .
C18 C -0.0820(14) 0.6376(7) 0.9446(5) 0.080(4) Uani 1 1 d . . .
C19 C 0.2532(7) 0.0874(5) 0.8305(3) 0.033(2) Uani 1 1 d . . .
H19 H 0.2243 0.1067 0.8062 0.04 Uiso 1 1 calc R . .
C20 C 0.2980(8) 0.0193(5) 0.8308(3) 0.039(2) Uani 1 1 d . . .
H20 H 0.2974 -0.0068 0.8073 0.047 Uiso 1 1 calc R . .
C21 C 0.3431(8) -0.0082(5) 0.8668(3) 0.040(2) Uani 1 1 d . . .
H21 H 0.3733 -0.0536 0.8676 0.048 Uiso 1 1 calc R . .
C22 C 0.3440(7) 0.0311(5) 0.9022(3) 0.036(2) Uani 1 1 d . . .
C23 C 0.3888(8) 0.0076(5) 0.9414(3) 0.044(3) Uani 1 1 d . . .
H23 H 0.4203 -0.0373 0.944 0.053 Uiso 1 1 calc R . .
C24 C 0.3870(8) 0.0478(5) 0.9742(3) 0.043(3) Uani 1 1 d . . .
H24 H 0.4196 0.0316 0.9987 0.052 Uiso 1 1 calc R . .
C25 C 0.3346(7) 0.1160(5) 0.9714(3) 0.036(2) Uani 1 1 d . . .
C26 C 0.3264(8) 0.1602(5) 1.0046(3) 0.040(2) Uani 1 1 d . . .
H26 H 0.3555 0.1454 1.0299 0.049 Uiso 1 1 calc R . .
C27 C 0.2762(8) 0.2245(6) 1.0000(3) 0.048(3) Uani 1 1 d . . .
H27 H 0.2712 0.253 1.0223 0.058 Uiso 1 1 calc R . .
C28 C 0.2320(8) 0.2485(5) 0.9622(3) 0.042(3) Uani 1 1 d . . .
H28 H 0.1974 0.2925 0.9601 0.051 Uiso 1 1 calc R . .
C30 C 0.2884(7) 0.1417(4) 0.9337(3) 0.028(2) Uani 1 1 d . . .
C31 C 0.2948(6) 0.0984(5) 0.8992(3) 0.027(2) Uani 1 1 d . . .
C32 C 0.4384(8) 0.2639(5) 0.8074(3) 0.038(2) Uani 1 1 d . A .
C33 C 0.4089(8) 0.2789(6) 0.7730(4) 0.047(3) Uani 1 1 d . . .
C34 C 0.3744(8) 0.2866(6) 0.7308(3) 0.046(3) Uani 1 1 d . A .
C35 C 0.3772(8) 0.3518(6) 0.7102(3) 0.048(3) Uani 1 1 d . . .
H35 H 0.3967 0.3936 0.724 0.058 Uiso 1 1 calc R A .
C36 C 0.3511(9) 0.3533(6) 0.6693(4) 0.058(3) Uani 1 1 d . A .
H36 H 0.3541 0.3963 0.6558 0.07 Uiso 1 1 calc R . .
C37 C 0.3208(9) 0.2929(7) 0.6483(3) 0.054(3) Uani 1 1 d . . .
C38 C 0.3138(9) 0.2301(6) 0.6683(3) 0.058(3) Uani 1 1 d . A .
H38 H 0.2897 0.1894 0.6541 0.07 Uiso 1 1 calc R . .
C39 C 0.3415(8) 0.2253(6) 0.7091(3) 0.054(3) Uani 1 1 d . . .
H39 H 0.3384 0.1816 0.722 0.065 Uiso 1 1 calc R A .
C40 C 0.2946(15) 0.2973(10) 0.6046(5) 0.092(5) Uani 1 1 d . A .
C41 C 0.4534(8) 0.3232(5) 0.8900(3) 0.044(3) Uani 1 1 d . A .
C42 C 0.4280(8) 0.3735(6) 0.9086(3) 0.043(3) Uani 1 1 d . . .
C43 C 0.3987(8) 0.4317(6) 0.9335(3) 0.044(3) Uani 1 1 d . A .
C44 C 0.3813(10) 0.5002(6) 0.9185(4) 0.063(3) Uani 1 1 d . . .
H44 H 0.3913 0.5096 0.892 0.076 Uiso 1 1 calc R A .
C45 C 0.3499(11) 0.5545(7) 0.9416(4) 0.071(4) Uani 1 1 d . A .
H45 H 0.34 0.6002 0.931 0.086 Uiso 1 1 calc R . .
C46 C 0.3331(9) 0.5414(6) 0.9803(4) 0.054(3) Uani 1 1 d . . .
C47 C 0.3506(10) 0.4737(6) 0.9959(4) 0.061(3) Uani 1 1 d . A .
H47 H 0.3414 0.4649 1.0224 0.073 Uiso 1 1 calc R . .
C48 C 0.3817(9) 0.4190(6) 0.9725(4) 0.060(3) Uani 1 1 d . . .
H48 H 0.3912 0.3732 0.9831 0.072 Uiso 1 1 calc R A .
C49 C 0.2948(13) 0.6002(7) 1.0039(5) 0.079(4) Uani 1 1 d . A .
C50 C 0.5579(9) 0.2119(6) 0.9520(4) 0.056(3) Uani 1 1 d . . .
H50 H 0.5242 0.2551 0.9558 0.067 Uiso 1 1 calc R A 1
C51 C 0.6129(10) 0.1783(6) 0.9854(3) 0.059(3) Uani 1 1 d . A .
H51 H 0.6167 0.1993 1.0106 0.071 Uiso 1 1 calc R . .
C52 C 0.6613(10) 0.1138(7) 0.9803(4) 0.066(4) Uani 1 1 d . . .
H52 H 0.6996 0.0908 1.002 0.079 Uiso 1 1 calc R A .
C53 C 0.6520(9) 0.0830(6) 0.9421(4) 0.061(3) Uani 1 1 d . A .
C54 C 0.6947(10) 0.0126(7) 0.9326(6) 0.085(5) Uani 1 1 d . . .
H54 H 0.7336 -0.0139 0.9527 0.101 Uiso 1 1 calc R A .
C55 C 0.6776(12) -0.0142(7) 0.8944(6) 0.083(5) Uani 1 1 d . A .
H55 H 0.7055 -0.0588 0.8893 0.1 Uiso 1 1 calc R . .
C56 C 0.6201(10) 0.0226(6) 0.8629(4) 0.059(3) Uani 1 1 d . . .
C57 C 0.6013(10) -0.0040(6) 0.8241(5) 0.070(4) Uani 1 1 d . A .
H57 H 0.6269 -0.0489 0.8182 0.084 Uiso 1 1 calc R . .
C58 C 0.5455(10) 0.0353(6) 0.7948(4) 0.066(4) Uani 1 1 d . . .
H58 H 0.5304 0.0168 0.7691 0.079 Uiso 1 1 calc R A .
C59 C 0.5115(8) 0.1033(5) 0.8036(4) 0.050(3) Uani 1 1 d . A .
H59 H 0.4758 0.1301 0.7829 0.06 Uiso 1 1 calc R B 1
C61 C 0.5852(8) 0.0909(5) 0.8714(4) 0.045(3) Uani 1 1 d . A .
C62 C 0.5961(8) 0.1200(6) 0.9099(4) 0.048(3) Uani 1 1 d . . .
F1 F -0.0220(12) 0.2065(6) 0.5876(3) 0.184(6) Uani 1 1 d . A .
F2 F -0.1445(8) 0.2685(8) 0.6042(2) 0.167(6) Uani 1 1 d . A .
F3 F -0.0102(8) 0.3163(6) 0.5905(2) 0.135(4) Uani 1 1 d . A .
F4 F -0.1741(9) 0.6487(6) 0.9249(4) 0.168(6) Uani 1 1 d . A .
F5 F -0.0325(10) 0.6949(5) 0.9380(5) 0.179(6) Uani 1 1 d . A .
F6 F -0.0931(11) 0.6383(5) 0.9813(3) 0.166(6) Uani 1 1 d . A .
F7 F 0.2541(14) 0.2392(6) 0.5875(3) 0.196(7) Uani 1 1 d . . .
F8 F 0.3768(11) 0.3010(11) 0.5861(3) 0.216(8) Uani 1 1 d . . .
F9 F 0.2338(10) 0.3461(6) 0.5905(3) 0.156(5) Uani 1 1 d . . .
F10 F 0.1920(7) 0.6095(5) 0.9990(3) 0.118(3) Uani 1 1 d . . .
F11 F 0.3367(10) 0.6618(5) 0.9980(3) 0.152(5) Uani 1 1 d . . .
F12 F 0.3159(8) 0.5913(5) 1.0427(3) 0.128(4) Uani 1 1 d . . .
N3 N 0.8231(6) 0.2402(5) 0.8127(3) 0.053(2) Uani 1 1 d . . .
C63 C 0.8910(8) 0.3054(6) 0.8075(4) 0.053(3) Uani 1 1 d . . .
H63A H 0.9106 0.3051 0.7805 0.064 Uiso 1 1 calc R . .
H63B H 0.9562 0.3014 0.8258 0.064 Uiso 1 1 calc R . .
C64 C 0.8394(9) 0.3774(6) 0.8146(4) 0.062(3) Uani 1 1 d . . .
H64A H 0.7691 0.3797 0.7996 0.074 Uiso 1 1 calc R . .
H64B H 0.832 0.3829 0.8428 0.074 Uiso 1 1 calc R . .
C65 C 0.9087(11) 0.4368(6) 0.8013(4) 0.070(4) Uani 1 1 d . . .
H65A H 0.9796 0.4321 0.8155 0.084 Uiso 1 1 calc R . .
H65B H 0.9143 0.4309 0.773 0.084 Uiso 1 1 calc R . .
C66 C 0.8679(12) 0.5109(7) 0.8081(5) 0.091(5) Uani 1 1 d . . .
H66A H 0.7992 0.5171 0.7929 0.136 Uiso 1 1 calc R . .
H66B H 0.9165 0.5456 0.7997 0.136 Uiso 1 1 calc R . .
H66C H 0.8619 0.5174 0.836 0.136 Uiso 1 1 calc R . .
C67 C 0.7865(9) 0.2388(6) 0.8543(4) 0.062(3) Uani 1 1 d . . .
H67A H 0.7455 0.2817 0.8577 0.075 Uiso 1 1 calc R . .
H67B H 0.7395 0.1982 0.8559 0.075 Uiso 1 1 calc R . .
C68 C 0.8758(9) 0.2341(7) 0.8886(4) 0.069(4) Uani 1 1 d . . .
H68A H 0.9127 0.189 0.8871 0.083 Uiso 1 1 calc R . .
H68B H 0.9265 0.2722 0.886 0.083 Uiso 1 1 calc R . .
C69 C 0.8360(10) 0.2397(8) 0.9279(4) 0.084(4) Uani 1 1 d . . .
H69A H 0.7801 0.2046 0.9292 0.1 Uiso 1 1 calc R . .
H69B H 0.8046 0.2866 0.9301 0.1 Uiso 1 1 calc R . .
C70 C 0.9195(12) 0.2287(9) 0.9629(4) 0.100(5) Uani 1 1 d . . .
H70A H 0.9505 0.1821 0.9612 0.15 Uiso 1 1 calc R . .
H70B H 0.8876 0.2324 0.9872 0.15 Uiso 1 1 calc R . .
H70C H 0.9738 0.2644 0.9625 0.15 Uiso 1 1 calc R . .
C71 C 0.8919(8) 0.1758(5) 0.8063(4) 0.058(3) Uani 1 1 d . . .
H71A H 0.9549 0.1779 0.8258 0.07 Uiso 1 1 calc R . .
H71B H 0.9156 0.18 0.78 0.07 Uiso 1 1 calc R . .
C72 C 0.8416(9) 0.1022(6) 0.8092(5) 0.083(5) Uani 1 1 d . . .
H72A H 0.7759 0.0994 0.7911 0.1 Uiso 1 1 calc R . .
H72B H 0.8251 0.094 0.8362 0.1 Uiso 1 1 calc R . .
C73 C 0.9203(12) 0.0452(7) 0.7979(7) 0.141(9) Uani 1 1 d . . .
H73A H 0.9369 0.0539 0.771 0.169 Uiso 1 1 calc R . .
H73B H 0.986 0.0485 0.816 0.169 Uiso 1 1 calc R . .
C74 C 0.8737(15) -0.0297(9) 0.8003(8) 0.170(10) Uani 1 1 d . . .
H74A H 0.8616 -0.0396 0.8274 0.255 Uiso 1 1 calc R . .
H74B H 0.9227 -0.0641 0.7919 0.255 Uiso 1 1 calc R . .
H74C H 0.8075 -0.0326 0.7832 0.255 Uiso 1 1 calc R . .
C75 C 0.7225(8) 0.2403(7) 0.7827(4) 0.060(3) Uani 1 1 d . . .
H75A H 0.6804 0.1988 0.7878 0.072 Uiso 1 1 calc R . .
H75B H 0.6811 0.2823 0.7876 0.072 Uiso 1 1 calc R . .
C76 C 0.7392(9) 0.2399(9) 0.7393(4) 0.085(4) Uani 1 1 d . . .
H76A H 0.7785 0.1973 0.7337 0.102 Uiso 1 1 calc R . .
H76B H 0.7817 0.2811 0.7338 0.102 Uiso 1 1 calc R . .
C77 C 0.6357(10) 0.2416(9) 0.7120(5) 0.091(5) Uani 1 1 d . . .
H77A H 0.5939 0.2 0.7174 0.109 Uiso 1 1 calc R . .
H77B H 0.5959 0.2836 0.7182 0.109 Uiso 1 1 calc R . .
C78 C 0.6493(14) 0.2426(13) 0.6690(5) 0.150(9) Uani 1 1 d . . .
H78A H 0.5808 0.2454 0.6534 0.224 Uiso 1 1 calc R . .
H78B H 0.6847 0.1996 0.6623 0.224 Uiso 1 1 calc R . .
H78C H 0.6913 0.2833 0.6634 0.224 Uiso 1 1 calc R . .
Cl1 Cl 0.2383(3) 0.50889(14) 0.78506(9) 0.0634(9) Uani 1 1 d . . .
O1 O 0.2033(7) 0.4403(4) 0.7712(3) 0.079(3) Uani 1 1 d . . .
O2 O 0.2873(7) 0.5044(4) 0.8251(2) 0.078(3) Uani 1 1 d . . .
O3 O 0.1453(13) 0.5535(6) 0.7847(5) 0.206(8) Uani 1 1 d . . .
O4 O 0.3089(12) 0.5378(7) 0.7606(3) 0.169(7) Uani 1 1 d . . .
O11 O -0.1515(6) 0.0288(7) 0.6236(3) 0.154(6) Uani 1 1 d . . .
O22 O 1.0333(17) 0.0234(11) 0.9095(13) 0.362(19) Uani 1 1 d . . .
O33 O 1.026(4) -0.014(3) 0.9650(10) 0.59(4) Uani 1 1 d . . .
C444 C 0.5741(11) 0.4710(10) 0.7859(7) 0.139(9) Uani 1 1 d . . .
H44A H 0.5164 0.4949 0.7701 0.208 Uiso 1 1 calc R . .
H44B H 0.5852 0.4251 0.7744 0.208 Uiso 1 1 calc R . .
H44C H 0.6378 0.4991 0.7863 0.208 Uiso 1 1 calc R . .
O44 O 0.5507(8) 0.4627(7) 0.8231(3) 0.103(4) Uani 1 1 d . . .
H44D H 0.488 0.4732 0.824 0.154 Uiso 1 1 calc R . .

loop_
_atom_site_aniso_label
_atom_site_aniso_U_11
_atom_site_aniso_U_22
_atom_site_aniso_U_33
_atom_site_aniso_U_23
_atom_site_aniso_U_13
_atom_site_aniso_U_12
Pb1 0.0435(2) 0.03017(18) 0.0366(2) 0.00194(18) 0.00535(17) 0.00052(17)
Pt1 0.0330(2) 0.03065(18) 0.02334(19) -0.00081(17) -0.00021(15) 0.00175(16)
Pt2 0.0364(2) 0.0381(2) 0.0421(3) -0.0085(2) 0.00649(18) -0.00659(18)
N1 0.043(5) 0.029(4) 0.023(4) 0.000(3) 0.002(4) -0.003(3)
C29 0.029(5) 0.034(5) 0.020(5) 0.001(4) -0.001(4) -0.001(4)
C60A 0.049(6) 0.047(6) 0.062(7) -0.016(6) 0.018(5) -0.016(5)
N2A 0.034(5) 0.033(5) 0.049(6) -0.012(5) 0.004(4) -0.008(4)
N2B 0.049(6) 0.047(6) 0.062(7) -0.016(6) 0.018(5) -0.016(5)
C60B 0.034(5) 0.033(5) 0.049(6) -0.012(5) 0.004(4) -0.008(4)
C1 0.028(5) 0.042(5) 0.029(5) -0.005(5) -0.005(4) 0.014(4)
C2 0.025(5) 0.037(5) 0.039(6) -0.003(5) -0.004(4) -0.002(4)
C3 0.033(5) 0.043(6) 0.021(5) 0.003(4) 0.000(4) -0.001(4)
C4 0.065(8) 0.042(6) 0.045(7) 0.006(5) -0.014(6) 0.006(5)
C5 0.093(10) 0.055(7) 0.043(8) -0.009(6) -0.013(7) -0.004(7)
C6 0.058(7) 0.058(7) 0.026(6) 0.004(5) -0.015(5) -0.007(5)
C7 0.048(7) 0.056(7) 0.049(7) 0.016(6) -0.012(6) -0.008(5)
C8 0.041(6) 0.044(6) 0.030(6) 0.001(5) -0.002(5) -0.006(5)
C9 0.099(12) 0.113(12) 0.025(7) 0.009(8) -0.019(7) -0.017(10)
C10 0.049(6) 0.043(6) 0.018(5) -0.001(4) 0.000(4) 0.006(5)
C11 0.034(6) 0.045(6) 0.034(6) -0.002(5) 0.005(4) 0.012(5)
C12 0.048(6) 0.037(6) 0.043(7) -0.003(5) 0.001(5) 0.010(5)
C13 0.101(10) 0.041(6) 0.073(10) 0.009(6) 0.036(8) 0.017(6)
C14 0.106(11) 0.064(9) 0.092(12) 0.007(8) 0.054(9) 0.027(8)
C15 0.061(8) 0.040(6) 0.055(8) -0.005(6) 0.013(6) 0.004(5)
C16 0.079(9) 0.036(6) 0.061(8) -0.003(6) 0.014(7) -0.007(6)
C17 0.079(9) 0.044(6) 0.061(8) -0.005(6) 0.031(7) 0.004(6)
C18 0.113(13) 0.048(8) 0.078(11) -0.010(8) 0.007(10) 0.027(8)
C19 0.039(6) 0.041(5) 0.020(5) -0.003(4) 0.005(4) 0.005(4)
C20 0.053(6) 0.036(5) 0.030(6) -0.016(5) 0.007(5) 0.002(5)
C21 0.050(6) 0.027(5) 0.045(7) -0.002(5) 0.013(5) -0.001(5)
C22 0.040(6) 0.038(5) 0.031(6) -0.001(5) 0.005(5) 0.000(4)
C23 0.054(7) 0.033(5) 0.045(7) 0.012(5) 0.003(5) 0.004(5)
C24 0.054(7) 0.044(6) 0.030(6) 0.012(5) -0.005(5) 0.005(5)
C25 0.043(6) 0.044(6) 0.022(5) -0.003(5) -0.003(4) 0.004(5)
C26 0.052(6) 0.052(6) 0.016(5) -0.008(5) -0.004(4) 0.002(5)
C27 0.061(7) 0.054(7) 0.028(6) -0.017(5) 0.004(5) 0.007(6)
C28 0.047(6) 0.047(6) 0.033(6) -0.005(5) 0.000(5) 0.011(5)
C30 0.029(5) 0.035(5) 0.020(5) -0.005(4) 0.007(4) -0.006(4)
C31 0.023(5) 0.035(5) 0.023(5) -0.001(4) 0.001(4) -0.005(4)
C32 0.045(6) 0.029(5) 0.040(6) -0.008(5) 0.006(5) 0.003(4)
C33 0.035(6) 0.058(7) 0.049(7) -0.018(6) 0.011(5) -0.003(5)
C34 0.033(6) 0.058(7) 0.048(7) -0.001(6) 0.013(5) 0.008(5)
C35 0.052(7) 0.058(7) 0.034(6) -0.015(6) 0.007(5) 0.004(5)
C36 0.062(8) 0.061(7) 0.052(8) -0.006(6) 0.005(6) 0.014(6)
C37 0.057(7) 0.065(8) 0.038(7) -0.013(6) -0.003(6) 0.013(6)
C38 0.072(8) 0.057(7) 0.044(7) -0.026(7) -0.001(6) 0.005(6)
C39 0.060(7) 0.050(7) 0.052(8) -0.003(6) 0.002(6) -0.007(6)
C40 0.104(13) 0.120(14) 0.047(10) -0.014(10) -0.007(9) 0.019(11)
C41 0.037(6) 0.049(6) 0.046(7) -0.009(5) 0.009(5) -0.006(5)
C42 0.037(6) 0.049(6) 0.044(7) -0.006(5) 0.002(5) 0.000(5)
C43 0.045(6) 0.051(6) 0.033(6) -0.011(5) -0.013(5) -0.008(5)
C44 0.095(10) 0.057(7) 0.034(7) -0.003(6) -0.001(6) 0.016(7)
C45 0.101(11) 0.055(8) 0.055(9) -0.011(7) -0.002(8) 0.016(7)
C46 0.048(7) 0.055(7) 0.058(8) -0.022(6) 0.002(6) -0.007(5)
C47 0.092(9) 0.053(7) 0.043(7) -0.005(6) 0.030(7) -0.004(7)
C48 0.074(8) 0.037(6) 0.072(9) -0.005(6) 0.023(7) -0.008(6)
C49 0.105(12) 0.066(9) 0.065(11) -0.030(8) 0.009(9) 0.009(8)
C50 0.050(7) 0.044(6) 0.072(9) 0.009(6) 0.003(6) -0.009(5)
C51 0.081(9) 0.059(8) 0.036(7) 0.004(6) 0.000(6) -0.016(7)
C52 0.071(9) 0.070(9) 0.056(9) 0.020(7) 0.002(7) -0.024(7)
C53 0.055(8) 0.050(7) 0.081(10) 0.015(7) 0.021(7) -0.007(6)
C54 0.061(9) 0.062(9) 0.127(15) 0.052(10) 0.001(9) 0.004(7)
C55 0.090(11) 0.051(8) 0.113(14) -0.001(9) 0.037(11) -0.005(7)
C56 0.064(8) 0.046(7) 0.069(10) 0.008(7) 0.018(7) -0.001(6)
C57 0.067(9) 0.043(7) 0.107(13) -0.014(8) 0.042(9) 0.003(6)
C58 0.082(9) 0.046(7) 0.074(10) -0.025(7) 0.029(8) -0.014(7)
C59 0.051(7) 0.044(6) 0.056(8) -0.011(6) 0.010(6) -0.006(5)
C61 0.050(7) 0.035(6) 0.053(8) -0.002(5) 0.017(6) -0.011(5)
C62 0.043(6) 0.044(6) 0.057(8) 0.009(6) 0.008(6) -0.013(5)
F1 0.333(18) 0.159(10) 0.038(5) -0.039(6) -0.063(8) 0.079(11)
F2 0.091(7) 0.348(18) 0.051(6) 0.029(8) -0.038(5) -0.041(9)
F3 0.170(9) 0.175(10) 0.049(6) 0.040(6) -0.023(6) -0.036(8)
F4 0.141(9) 0.145(9) 0.202(12) -0.089(8) -0.050(9) 0.099(8)
F5 0.197(12) 0.047(5) 0.318(18) -0.042(8) 0.128(12) 0.002(6)
F6 0.321(16) 0.104(7) 0.083(8) -0.002(6) 0.067(9) 0.113(9)
F7 0.39(2) 0.102(8) 0.069(7) -0.022(6) -0.080(10) 0.008(10)
F8 0.144(10) 0.46(3) 0.051(7) 0.000(11) 0.023(7) 0.039(14)
F9 0.244(13) 0.158(9) 0.054(6) -0.008(6) -0.033(7) 0.119(9)
F10 0.084(6) 0.118(7) 0.147(9) -0.072(6) -0.008(6) 0.038(5)
F11 0.233(12) 0.061(5) 0.182(11) -0.058(6) 0.105(9) -0.046(7)
F12 0.167(9) 0.127(8) 0.083(7) -0.051(6) -0.016(6) 0.069(7)
N3 0.033(5) 0.064(6) 0.063(7) 0.004(5) 0.007(5) 0.002(4)
C63 0.034(6) 0.058(7) 0.069(9) 0.010(6) 0.009(6) -0.015(5)
C64 0.062(8) 0.056(7) 0.067(9) -0.005(7) 0.007(7) 0.000(6)
C65 0.094(10) 0.053(7) 0.061(9) 0.009(7) 0.000(7) -0.006(7)
C66 0.109(12) 0.060(9) 0.104(13) 0.001(8) 0.015(10) 0.005(8)
C67 0.046(7) 0.061(7) 0.082(10) 0.011(7) 0.020(7) -0.013(6)
C68 0.051(7) 0.075(8) 0.077(10) 0.018(8) -0.008(7) -0.017(7)
C69 0.066(9) 0.111(12) 0.077(11) -0.003(9) 0.020(8) -0.023(8)
C70 0.100(12) 0.119(13) 0.077(11) 0.012(10) -0.007(9) -0.013(10)
C71 0.037(6) 0.055(7) 0.084(10) 0.014(6) 0.010(6) -0.002(5)
C72 0.047(8) 0.063(8) 0.139(14) 0.019(9) 0.011(8) -0.011(6)
C73 0.068(10) 0.047(8) 0.32(3) 0.013(12) 0.054(14) -0.006(7)
C74 0.115(15) 0.077(12) 0.33(3) 0.016(16) 0.071(18) 0.016(11)
C75 0.036(6) 0.076(8) 0.065(9) 0.004(7) 0.001(6) 0.002(6)
C76 0.049(8) 0.138(13) 0.072(10) -0.003(10) 0.026(7) 0.003(8)
C77 0.050(8) 0.135(13) 0.085(12) -0.013(10) -0.004(8) 0.009(8)
C78 0.106(14) 0.27(3) 0.068(12) -0.015(15) -0.007(10) 0.016(15)
Cl1 0.100(2) 0.0363(14) 0.0478(19) 0.0085(13) -0.0152(17) -0.0085(15)
O1 0.111(7) 0.048(5) 0.071(6) 0.012(4) -0.024(5) -0.023(5)
O2 0.105(7) 0.078(6) 0.047(6) 0.001(5) -0.004(5) -0.020(5)
O3 0.206(15) 0.075(8) 0.31(2) -0.002(10) -0.096(15) 0.069(9)
O4 0.242(15) 0.212(13) 0.047(7) 0.021(8) -0.002(8) -0.180(13)
O11 0.034(5) 0.297(15) 0.142(10) -0.176(11) 0.052(6) -0.076(7)
O22 0.182(19) 0.20(2) 0.74(6) -0.05(3) 0.17(3) -0.052(16)
O33 0.53(6) 0.85(9) 0.31(4) 0.03(5) -0.25(4) 0.31(6)
C444 0.036(9) 0.125(15) 0.24(3) 0.017(17) -0.044(13) -0.008(9)
O44 0.081(7) 0.154(11) 0.078(8) 0.012(8) 0.030(6) -0.040(7)

loop_
_atom_type_symbol
_atom_type_description
_atom_type_scat_dispersion_real
_atom_type_scat_dispersion_imag
_atom_type_scat_source
C C 0.0033 0.0016 'International Tables Vol C Tables 4.2.6.8 and 6.1.1.4'
H H 0 0 'International Tables Vol C Tables 4.2.6.8 and 6.1.1.4'
N N 0.0061 0.0033 'International Tables Vol C Tables 4.2.6.8 and 6.1.1.4'
F F 0.0171 0.0103 'International Tables Vol C Tables 4.2.6.8 and 6.1.1.4'
Pt Pt -1.7033 8.3905 'International Tables Vol C Tables 4.2.6.8 and 6.1.1.4'
Pb Pb -3.3944 10.1111 'International Tables Vol C Tables 4.2.6.8 and 6.1.1.4'
Cl Cl 0.1484 0.1585 'International Tables Vol C Tables 4.2.6.8 and 6.1.1.4'
O O 0.0106 0.006 'International Tables Vol C Tables 4.2.6.8 and 6.1.1.4'

loop_
_geom_angle_atom_site_label_1
_geom_angle_atom_site_label_2
_geom_angle_atom_site_label_3
_geom_angle
_geom_angle_site_symmetry_1
_geom_angle_site_symmetry_3
_geom_angle_publ_flag
C32 Pb1 C41 68.6(3) . . ?
C32 Pb1 C1 88.1(3) . . ?
C41 Pb1 C1 122.5(3) . . ?
C32 Pb1 C10 134.9(3) . . ?
C41 Pb1 C10 95.9(3) . . ?
C1 Pb1 C10 64.3(3) . . ?
C32 Pb1 Pt1 94.7(2) . . ?
C41 Pb1 Pt1 86.3(2) . . ?
C1 Pb1 Pt1 42.6(2) . . ?
C10 Pb1 Pt1 40.7(2) . . ?
C32 Pb1 Pt2 36.3(2) . . ?
C41 Pb1 Pt2 37.8(2) . . ?
C1 Pb1 Pt2 94.52(18) . . ?
C10 Pb1 Pt2 107.57(19) . . ?
Pt1 Pb1 Pt2 75.873(13) . . ?
C10 Pt1 C29 90.9(4) . . ?
C10 Pt1 C1 94.0(4) . . ?
C29 Pt1 C1 174.9(3) . . ?
C10 Pt1 N1 172.3(3) . . ?
C29 Pt1 N1 81.5(3) . . ?
C1 Pt1 N1 93.5(3) . . ?
C10 Pt1 Pb1 66.9(3) . . ?
C29 Pt1 Pb1 116.1(2) . . ?
C1 Pt1 Pb1 65.0(3) . . ?
N1 Pt1 Pb1 117.7(2) . . ?
C32 Pt2 C41 96.5(4) . . ?
C32 Pt2 C60A 91.4(4) . . ?
C41 Pt2 C60A 172.2(4) . . ?
C32 Pt2 N2A 171.2(4) . . ?
C41 Pt2 N2A 91.9(4) . . ?
C60A Pt2 N2A 80.3(4) . . ?
C32 Pt2 Pb1 52.5(3) . . ?
C41 Pt2 Pb1 53.4(3) . . ?
C60A Pt2 Pb1 132.9(3) . . ?
N2A Pt2 Pb1 136.0(2) . . ?
C19 N1 C31 118.1(8) . . ?
C19 N1 Pt1 128.7(6) . . ?
C31 N1 Pt1 113.2(6) . . ?
C28 C29 C30 115.8(8) . . ?
C28 C29 Pt1 132.5(7) . . ?
C30 C29 Pt1 111.6(6) . . ?
C59 C60A C61 115.9(9) . . ?
C59 C60A Pt2 131.4(9) . . ?
C61 C60A Pt2 112.6(7) . . ?
C50 N2A C62 117.9(10) . . ?
C50 N2A Pt2 129.0(7) . . ?
C62 N2A Pt2 113.0(8) . . ?
C2 C1 Pt1 178.8(8) . . ?
C2 C1 Pb1 107.6(7) . . ?
Pt1 C1 Pb1 72.4(3) . . ?
C1 C2 C3 172.5(10) . . ?
C8 C3 C4 118.1(9) . . ?
C8 C3 C2 121.2(8) . . ?
C4 C3 C2 120.7(8) . . ?
C5 C4 C3 121.2(10) . . ?
C5 C4 H4 119.4 . . ?
C3 C4 H4 119.4 . . ?
C6 C5 C4 119.9(10) . . ?
C6 C5 H5 120.1 . . ?
C4 C5 H5 120.1 . . ?
C5 C6 C7 119.8(10) . . ?
C5 C6 C9 121.1(11) . . ?
C7 C6 C9 119.1(11) . . ?
C6 C7 C8 120.1(10) . . ?
C6 C7 H7 119.9 . . ?
C8 C7 H7 119.9 . . ?
C7 C8 C3 120.9(9) . . ?
C7 C8 H8 119.6 . . ?
C3 C8 H8 119.6 . . ?
F1 C9 F2 108.3(14) . . ?
F1 C9 F3 106.5(14) . . ?
F2 C9 F3 101.8(14) . . ?
F1 C9 C6 114.9(13) . . ?
F2 C9 C6 111.0(13) . . ?
F3 C9 C6 113.4(12) . . ?
C11 C10 Pt1 177.7(9) . . ?
C11 C10 Pb1 106.8(7) . . ?
Pt1 C10 Pb1 72.4(3) . . ?
C10 C11 C12 174.5(11) . . ?
C17 C12 C13 116.8(10) . . ?
C17 C12 C11 123.6(10) . . ?
C13 C12 C11 119.6(10) . . ?
C14 C13 C12 120.3(11) . . ?
C14 C13 H13 119.8 . . ?
C12 C13 H13 119.8 . . ?
C15 C14 C13 121.5(12) . . ?
C15 C14 H14 119.2 . . ?
C13 C14 H14 119.2 . . ?
C14 C15 C16 119.1(11) . . ?
C14 C15 C18 119.3(12) . . ?
C16 C15 C18 121.7(12) . . ?
C15 C16 C17 120.6(11) . . ?
C15 C16 H16 119.7 . . ?
C17 C16 H16 119.7 . . ?
C12 C17 C16 121.6(11) . . ?
C12 C17 H17 119.2 . . ?
C16 C17 H17 119.2 . . ?
F6 C18 F5 106.2(14) . . ?
F6 C18 F4 107.6(16) . . ?
F5 C18 F4 102.0(14) . . ?
F6 C18 C15 114.9(12) . . ?
F5 C18 C15 113.7(14) . . ?
F4 C18 C15 111.4(12) . . ?
N1 C19 C20 123.1(9) . . ?
N1 C19 H19 118.5 . . ?
C20 C19 H19 118.5 . . ?
C21 C20 C19 118.2(9) . . ?
C21 C20 H20 120.9 . . ?
C19 C20 H20 120.9 . . ?
C20 C21 C22 120.8(9) . . ?
C20 C21 H21 119.6 . . ?
C22 C21 H21 119.6 . . ?
C21 C22 C31 116.9(9) . . ?
C21 C22 C23 125.5(9) . . ?
C31 C22 C23 117.5(9) . . ?
C24 C23 C22 122.6(9) . . ?
C24 C23 H23 118.7 . . ?
C22 C23 H23 118.7 . . ?
C23 C24 C25 120.0(9) . . ?
C23 C24 H24 120 . . ?
C25 C24 H24 120 . . ?
C26 C25 C30 116.8(8) . . ?
C26 C25 C24 123.4(9) . . ?
C30 C25 C24 119.8(9) . . ?
C27 C26 C25 120.6(9) . . ?
C27 C26 H26 119.7 . . ?
C25 C26 H26 119.7 . . ?
C26 C27 C28 121.1(9) . . ?
C26 C27 H27 119.4 . . ?
C28 C27 H27 119.4 . . ?
C29 C28 C27 122.0(9) . . ?
C29 C28 H28 119 . . ?
C27 C28 H28 119 . . ?
C29 C30 C25 123.6(8) . . ?
C29 C30 C31 117.7(8) . . ?
C25 C30 C31 118.6(8) . . ?
N1 C31 C22 122.8(8) . . ?
N1 C31 C30 115.9(8) . . ?
C22 C31 C30 121.3(8) . . ?
C33 C32 Pt2 175.3(9) . . ?
C33 C32 Pb1 92.2(7) . . ?
Pt2 C32 Pb1 91.2(4) . . ?
C32 C33 C34 172.3(11) . . ?
C39 C34 C35 118.5(10) . . ?
C39 C34 C33 118.0(10) . . ?
C35 C34 C33 123.4(10) . . ?
C36 C35 C34 119.6(10) . . ?
C36 C35 H35 120.2 . . ?
C34 C35 H35 120.2 . . ?
C37 C36 C35 121.4(12) . . ?
C37 C36 H36 119.3 . . ?
C35 C36 H36 119.3 . . ?
C38 C37 C36 119.3(11) . . ?
C38 C37 C40 121.5(12) . . ?
C36 C37 C40 119.1(13) . . ?
C37 C38 C39 121.6(11) . . ?
C37 C38 H38 119.2 . . ?
C39 C38 H38 119.2 . . ?
C38 C39 C34 119.5(11) . . ?
C38 C39 H39 120.2 . . ?
C34 C39 H39 120.2 . . ?
F9 C40 F8 106.0(18) . . ?
F9 C40 F7 104.5(14) . . ?
F8 C40 F7 97.4(16) . . ?
F9 C40 C37 118.3(14) . . ?
F8 C40 C37 113.1(14) . . ?
F7 C40 C37 115.0(15) . . ?
C42 C41 Pt2 174.0(9) . . ?
C42 C41 Pb1 91.4(7) . . ?
Pt2 C41 Pb1 88.8(4) . . ?
C41 C42 C43 176.2(11) . . ?
C48 C43 C44 118.2(10) . . ?
C48 C43 C42 120.1(10) . . ?
C44 C43 C42 121.7(10) . . ?
C45 C44 C43 121.5(12) . . ?
C45 C44 H44 119.2 . . ?
C43 C44 H44 119.2 . . ?
C44 C45 C46 120.0(12) . . ?
C44 C45 H45 120 . . ?
C46 C45 H45 120 . . ?
C45 C46 C47 119.3(11) . . ?
C45 C46 C49 118.6(12) . . ?
C47 C46 C49 122.1(13) . . ?
C48 C47 C46 120.7(11) . . ?
C48 C47 H47 119.6 . . ?
C46 C47 H47 119.6 . . ?
C43 C48 C47 120.3(11) . . ?
C43 C48 H48 119.9 . . ?
C47 C48 H48 119.9 . . ?
F11 C49 F10 106.4(13) . . ?
F11 C49 F12 103.3(12) . . ?
F10 C49 F12 102.9(13) . . ?
F11 C49 C46 114.5(13) . . ?
F10 C49 C46 114.8(12) . . ?
F12 C49 C46 113.6(13) . . ?
N2A C50 C51 123.6(11) . . ?
N2A C50 H50 118.2 . . ?
C51 C50 H50 118.2 . . ?
C52 C51 C50 118.8(12) . . ?
C52 C51 H51 120.6 . . ?
C50 C51 H51 120.6 . . ?
C51 C52 C53 119.1(12) . . ?
C51 C52 H52 120.5 . . ?
C53 C52 H52 120.5 . . ?
C52 C53 C62 119.1(11) . . ?
C52 C53 C54 125.0(13) . . ?
C62 C53 C54 115.9(13) . . ?
C55 C54 C53 120.6(13) . . ?
C55 C54 H54 119.7 . . ?
C53 C54 H54 119.7 . . ?
C54 C55 C56 122.7(13) . . ?
C54 C55 H55 118.7 . . ?
C56 C55 H55 118.7 . . ?
C55 C56 C61 116.6(13) . . ?
C55 C56 C57 123.4(13) . . ?
C61 C56 C57 119.9(12) . . ?
C58 C57 C56 120.2(11) . . ?
C58 C57 H57 119.9 . . ?
C56 C57 H57 119.9 . . ?
C57 C58 C59 119.3(12) . . ?
C57 C58 H58 120.4 . . ?
C59 C58 H58 120.4 . . ?
C60A C59 C58 123.7(12) . . ?
C60A C59 H59 118.2 . . ?
C58 C59 H59 118.2 . . ?
C56 C61 C62 123.3(12) . . ?
C56 C61 C60A 120.9(11) . . ?
C62 C61 C60A 115.5(10) . . ?
N2A C62 C61 117.9(10) . . ?
N2A C62 C53 121.5(11) . . ?
C61 C62 C53 120.6(11) . . ?
C63 N3 C71 106.3(8) . . ?
C63 N3 C75 111.2(9) . . ?
C71 N3 C75 110.8(9) . . ?
C63 N3 C67 111.0(9) . . ?
C71 N3 C67 111.0(9) . . ?
C75 N3 C67 106.7(8) . . ?
N3 C63 C64 115.7(8) . . ?
N3 C63 H63A 108.4 . . ?
C64 C63 H63A 108.4 . . ?
N3 C63 H63B 108.4 . . ?
C64 C63 H63B 108.4 . . ?
H63A C63 H63B 107.4 . . ?
C65 C64 C63 109.1(10) . . ?
C65 C64 H64A 109.9 . . ?
C63 C64 H64A 109.9 . . ?
C65 C64 H64B 109.9 . . ?
C63 C64 H64B 109.9 . . ?
H64A C64 H64B 108.3 . . ?
C66 C65 C64 114.1(11) . . ?
C66 C65 H65A 108.7 . . ?
C64 C65 H65A 108.7 . . ?
C66 C65 H65B 108.7 . . ?
C64 C65 H65B 108.7 . . ?
H65A C65 H65B 107.6 . . ?
C65 C66 H66A 109.5 . . ?
C65 C66 H66B 109.5 . . ?
H66A C66 H66B 109.5 . . ?
C65 C66 H66C 109.5 . . ?
H66A C66 H66C 109.5 . . ?
H66B C66 H66C 109.5 . . ?
C68 C67 N3 114.8(9) . . ?
C68 C67 H67A 108.6 . . ?
N3 C67 H67A 108.6 . . ?
C68 C67 H67B 108.6 . . ?
N3 C67 H67B 108.6 . . ?
H67A C67 H67B 107.5 . . ?
C69 C68 C67 112.1(11) . . ?
C69 C68 H68A 109.2 . . ?
C67 C68 H68A 109.2 . . ?
C69 C68 H68B 109.2 . . ?
C67 C68 H68B 109.2 . . ?
H68A C68 H68B 107.9 . . ?
C68 C69 C70 114.2(12) . . ?
C68 C69 H69A 108.7 . . ?
C70 C69 H69A 108.7 . . ?
C68 C69 H69B 108.7 . . ?
C70 C69 H69B 108.7 . . ?
H69A C69 H69B 107.6 . . ?
C69 C70 H70A 109.5 . . ?
C69 C70 H70B 109.5 . . ?
H70A C70 H70B 109.5 . . ?
C69 C70 H70C 109.5 . . ?
H70A C70 H70C 109.5 . . ?
H70B C70 H70C 109.5 . . ?
N3 C71 C72 117.2(9) . . ?
N3 C71 H71A 108 . . ?
C72 C71 H71A 108 . . ?
N3 C71 H71B 108 . . ?
C72 C71 H71B 108 . . ?
H71A C71 H71B 107.2 . . ?
C71 C72 C73 108.9(10) . . ?
C71 C72 H72A 109.9 . . ?
C73 C72 H72A 109.9 . . ?
C71 C72 H72B 109.9 . . ?
C73 C72 H72B 109.9 . . ?
H72A C72 H72B 108.3 . . ?
C74 C73 C72 111.0(12) . . ?
C74 C73 H73A 109.4 . . ?
C72 C73 H73A 109.4 . . ?
C74 C73 H73B 109.4 . . ?
C72 C73 H73B 109.4 . . ?
H73A C73 H73B 108 . . ?
C73 C74 H74A 109.5 . . ?
C73 C74 H74B 109.5 . . ?
H74A C74 H74B 109.5 . . ?
C73 C74 H74C 109.5 . . ?
H74A C74 H74C 109.5 . . ?
H74B C74 H74C 109.5 . . ?
C76 C75 N3 116.2(9) . . ?
C76 C75 H75A 108.2 . . ?
N3 C75 H75A 108.2 . . ?
C76 C75 H75B 108.2 . . ?
N3 C75 H75B 108.2 . . ?
H75A C75 H75B 107.4 . . ?
C75 C76 C77 112.3(11) . . ?
C75 C76 H76A 109.1 . . ?
C77 C76 H76A 109.1 . . ?
C75 C76 H76B 109.1 . . ?
C77 C76 H76B 109.1 . . ?
H76A C76 H76B 107.9 . . ?
C78 C77 C76 113.7(12) . . ?
C78 C77 H77A 108.8 . . ?
C76 C77 H77A 108.8 . . ?
C78 C77 H77B 108.8 . . ?
C76 C77 H77B 108.8 . . ?
H77A C77 H77B 107.7 . . ?
C77 C78 H78A 109.5 . . ?
C77 C78 H78B 109.5 . . ?
H78A C78 H78B 109.5 . . ?
C77 C78 H78C 109.5 . . ?
H78A C78 H78C 109.5 . . ?
H78B C78 H78C 109.5 . . ?
O4 Cl1 O2 110.3(6) . . ?
O4 Cl1 O1 110.7(7) . . ?
O2 Cl1 O1 110.0(5) . . ?
O4 Cl1 O3 110.5(10) . . ?
O2 Cl1 O3 107.7(8) . . ?
O1 Cl1 O3 107.5(7) . . ?
O44 C444 H44A 109.5 . . ?
O44 C444 H44B 109.5 . . ?
H44A C444 H44B 109.5 . . ?
O44 C444 H44C 109.5 . . ?
H44A C444 H44C 109.5 . . ?
H44B C444 H44C 109.5 . . ?
C444 O44 H44D 109.5 . . ?

loop_
_geom_bond_atom_site_label_1
_geom_bond_atom_site_label_2
_geom_bond_distance
_geom_bond_site_symmetry_2
_geom_bond_publ_flag
Pb1 C32 2.630(9) . ?
Pb1 C41 2.659(10) . ?
Pb1 C1 2.731(9) . ?
Pb1 C10 2.772(10) . ?
Pb1 Pt1 2.8715(5) . ?
Pb1 Pt2 3.3136(5) . ?
Pt1 C10 1.964(10) . ?
Pt1 C29 2.029(8) . ?
Pt1 C1 2.037(9) . ?
Pt1 N1 2.072(7) . ?
Pt2 C32 1.962(10) . ?
Pt2 C41 2.031(11) . ?
Pt2 C60A 2.050(9) . ?
Pt2 N2A 2.058(10) . ?
N1 C19 1.341(11) . ?
N1 C31 1.362(10) . ?
C29 C28 1.379(12) . ?
C29 C30 1.413(12) . ?
C60A C59 1.380(13) . ?
C60A C61 1.419(14) . ?
N2A C50 1.337(14) . ?
N2A C62 1.369(13) . ?
C1 C2 1.193(12) . ?
C2 C3 1.435(12) . ?
C3 C8 1.390(12) . ?
C3 C4 1.391(13) . ?
C4 C5 1.386(14) . ?
C4 H4 0.93 . ?
C5 C6 1.378(15) . ?
C5 H5 0.93 . ?
C6 C7 1.384(14) . ?
C6 C9 1.499(14) . ?
C7 C8 1.384(13) . ?
C7 H7 0.93 . ?
C8 H8 0.93 . ?
C9 F1 1.258(17) . ?
C9 F2 1.291(17) . ?
C9 F3 1.315(16) . ?
C10 C11 1.217(12) . ?
C11 C12 1.430(13) . ?
C12 C17 1.378(14) . ?
C12 C13 1.407(15) . ?
C13 C14 1.380(15) . ?
C13 H13 0.93 . ?
C14 C15 1.356(16) . ?
C14 H14 0.93 . ?
C15 C16 1.363(15) . ?
C15 C18 1.493(16) . ?
C16 C17 1.384(14) . ?
C16 H16 0.93 . ?
C17 H17 0.93 . ?
C18 F6 1.259(16) . ?
C18 F5 1.275(17) . ?
C18 F4 1.285(16) . ?
C19 C20 1.394(12) . ?
C19 H19 0.93 . ?
C20 C21 1.376(13) . ?
C20 H20 0.93 . ?
C21 C22 1.401(13) . ?
C21 H21 0.93 . ?
C22 C31 1.404(12) . ?
C22 C23 1.441(13) . ?
C23 C24 1.339(13) . ?
C23 H23 0.93 . ?
C24 C25 1.436(13) . ?
C24 H24 0.93 . ?
C25 C26 1.404(12) . ?
C25 C30 1.417(12) . ?
C26 C27 1.360(13) . ?
C26 H26 0.93 . ?
C27 C28 1.400(13) . ?
C27 H27 0.93 . ?
C28 H28 0.93 . ?
C30 C31 1.425(11) . ?
C32 C33 1.205(14) . ?
C33 C34 1.443(15) . ?
C34 C39 1.396(14) . ?
C34 C35 1.407(14) . ?
C35 C36 1.375(14) . ?
C35 H35 0.93 . ?
C36 C37 1.363(15) . ?
C36 H36 0.93 . ?
C37 C38 1.363(16) . ?
C37 C40 1.474(17) . ?
C38 C39 1.377(14) . ?
C38 H38 0.93 . ?
C39 H39 0.93 . ?
C40 F9 1.250(17) . ?
C40 F8 1.276(18) . ?
C40 F7 1.307(18) . ?
C41 C42 1.196(13) . ?
C42 C43 1.450(14) . ?
C43 C48 1.377(15) . ?
C43 C44 1.386(15) . ?
C44 C45 1.368(15) . ?
C44 H44 0.93 . ?
C45 C46 1.368(16) . ?
C45 H45 0.93 . ?
C46 C47 1.378(15) . ?
C46 C49 1.473(16) . ?
C47 C48 1.378(15) . ?
C47 H47 0.93 . ?
C48 H48 0.93 . ?
C49 F11 1.293(16) . ?
C49 F10 1.303(16) . ?
C49 F12 1.311(15) . ?
C50 C51 1.398(15) . ?
C50 H50 0.93 . ?
C51 C52 1.374(16) . ?
C51 H51 0.93 . ?
C52 C53 1.402(17) . ?
C52 H52 0.93 . ?
C53 C62 1.405(15) . ?
C53 C54 1.474(18) . ?
C54 C55 1.374(19) . ?
C54 H54 0.93 . ?
C55 C56 1.393(19) . ?
C55 H55 0.93 . ?
C56 C61 1.393(15) . ?
C56 C57 1.394(17) . ?
C57 C58 1.358(17) . ?
C57 H57 0.93 . ?
C58 C59 1.387(14) . ?
C58 H58 0.93 . ?
C59 H59 0.93 . ?
C61 C62 1.396(14) . ?
N3 C63 1.515(12) . ?
N3 C71 1.518(13) . ?
N3 C75 1.526(13) . ?
N3 C67 1.528(14) . ?
C63 C64 1.529(14) . ?
C63 H63A 0.97 . ?
C63 H63B 0.97 . ?
C64 C65 1.515(15) . ?
C64 H64A 0.97 . ?
C64 H64B 0.97 . ?
C65 C66 1.508(16) . ?
C65 H65A 0.97 . ?
C65 H65B 0.97 . ?
C66 H66A 0.96 . ?
C66 H66B 0.96 . ?
C66 H66C 0.96 . ?
C67 C68 1.517(15) . ?
C67 H67A 0.97 . ?
C67 H67B 0.97 . ?
C68 C69 1.474(17) . ?
C68 H68A 0.97 . ?
C68 H68B 0.97 . ?
C69 C70 1.498(18) . ?
C69 H69A 0.97 . ?
C69 H69B 0.97 . ?
C70 H70A 0.96 . ?
C70 H70B 0.96 . ?
C70 H70C 0.96 . ?
C71 C72 1.526(14) . ?
C71 H71A 0.97 . ?
C71 H71B 0.97 . ?
C72 C73 1.536(18) . ?
C72 H72A 0.97 . ?
C72 H72B 0.97 . ?
C73 C74 1.527(19) . ?
C73 H73A 0.97 . ?
C73 H73B 0.97 . ?
C74 H74A 0.96 . ?
C74 H74B 0.96 . ?
C74 H74C 0.96 . ?
C75 C76 1.501(16) . ?
C75 H75A 0.97 . ?
C75 H75B 0.97 . ?
C76 C77 1.506(17) . ?
C76 H76A 0.97 . ?
C76 H76B 0.97 . ?
C77 C78 1.480(19) . ?
C77 H77A 0.97 . ?
C77 H77B 0.97 . ?
C78 H78A 0.96 . ?
C78 H78B 0.96 . ?
C78 H78C 0.96 . ?
Cl1 O4 1.394(11) . ?
Cl1 O2 1.417(8) . ?
Cl1 O1 1.418(8) . ?
Cl1 O3 1.442(13) . ?
C444 O44 1.33(2) . ?
C444 H44A 0.96 . ?
C444 H44B 0.96 . ?
C444 H44C 0.96 . ?
O44 H44D 0.82 . ?
